data_7052908
loop_
_publ_author_name
'Maclaren, Jana K.'
'Sanchiz, Joaqu\'in'
'Gili, Pedro'
'Janiak, Christoph'

_publ_section_title
;
 Hydrophobic-exterior layer structures and magnetic properties of
 trinuclear copper complexes with chiral amino alcoholate ligands
;
_journal_issue 8
_journal_name_full 'New Journal of Chemistry'
_journal_page_first 1596
_journal_paper_doi 10.1039/c2nj40063d
_journal_volume 36
_journal_year 2012
_chemical_formula_moiety 'C29 H77 Br8 Cu6 N7 O8'
_chemical_formula_sum 'C29 H77 Br8 Cu6 N7 O8'
_chemical_formula_weight 1672.50
_chemical_name_common
;
Bis(bis(mu-(R)-2-amino-butan-1-olato-kappaN,O:O)-dibromido-
dicopper(ii))-(bis((R)-2-amino-butan-1-ol-kappaN,O)-dibromido-
copper(ii))-(((R)-2-amino-butan-1-ol-kappaN,O)-dibromido-methanol-
copper(ii))
;
_chemical_name_systematic
;
Bis[bis(\m-(R)-2-amino-butan-1-olato-\kN,O:O)-dibromido-dicopper(II)]-
[bis((R)-2-amino-butan-1-ol-\kN,O)-dibromido-copper(II)]-
[((R)-2-amino-butan-1-ol-\kN,O)-dibromido-methanol-copper(II)]
;
_space_group_IT_number 4
_symmetry_cell_setting monoclinic
_symmetry_space_group_name_Hall 'P 2yb'
_symmetry_space_group_name_H-M 'P 1 21 1'
_atom_sites_solution_hydrogens geom
_atom_sites_solution_primary direct
_atom_sites_solution_secondary difmap
_audit_creation_method SHELXL-97
_cell_angle_alpha 90.00
_cell_angle_beta 93.281(8)
_cell_angle_gamma 90.00
_cell_formula_units_Z 2
_cell_length_a 10.2700(17)
_cell_length_b 12.8186(16)
_cell_length_c 20.588(3)
_cell_measurement_reflns_used 776
_cell_measurement_temperature 103(2)
_cell_measurement_theta_max 18.404
_cell_measurement_theta_min 2.721
_cell_volume 2705.9(7)
_computing_cell_refinement 'SAINT (Bruker, 2006)'
_computing_data_collection 'APEX2 (Bruker, 2006)'
_computing_data_reduction SAINT
_computing_molecular_graphics 'DIAMOND (Crystal Impact, 2009)'
_computing_publication_material 'publCIF (Westrip, 2009)'
_computing_structure_refinement 'SHELXL-97 (Sheldrick, 2008)'
_computing_structure_solution 'SHELXS-97 (Sheldrick, 2008)'
_diffrn_ambient_temperature 103(2)
_diffrn_measured_fraction_theta_full 0.997
_diffrn_measured_fraction_theta_max 0.997
_diffrn_measurement_device_type 'Bruker APEX2 CCD area detector'
_diffrn_measurement_method '\w scans and \f scans '
_diffrn_radiation_monochromator graphite
_diffrn_radiation_source 'fine-focus sealed tube'
_diffrn_radiation_type MoK\a
_diffrn_radiation_wavelength 0.71073
_diffrn_reflns_av_R_equivalents 0.0861
_diffrn_reflns_av_sigmaI/netI 0.1326
_diffrn_reflns_limit_h_max 9
_diffrn_reflns_limit_h_min -9
_diffrn_reflns_limit_k_max 11
_diffrn_reflns_limit_k_min -11
_diffrn_reflns_limit_l_max 18
_diffrn_reflns_limit_l_min -16
_diffrn_reflns_number 9898
_diffrn_reflns_theta_full 18.85
_diffrn_reflns_theta_max 18.85
_diffrn_reflns_theta_min 1.87
_exptl_absorpt_coefficient_mu 8.268
_exptl_absorpt_correction_T_max 0.9219
_exptl_absorpt_correction_T_min 0.6826
_exptl_absorpt_correction_type multi-scan
_exptl_absorpt_process_details '(<i>SADABS</i>; Sheldrick, 1996)'
_exptl_crystal_colour green
_exptl_crystal_density_diffrn 2.053
_exptl_crystal_density_method 'not measured'
_exptl_crystal_description needle
_exptl_crystal_F_000 1636
_exptl_crystal_size_max 0.05
_exptl_crystal_size_mid 0.01
_exptl_crystal_size_min 0.01
_refine_diff_density_max 1.187
_refine_diff_density_min -0.639
_refine_diff_density_rms 0.165
_refine_ls_abs_structure_details 'Flack H D (1983), Acta Cryst. A39, 876-881'
_refine_ls_abs_structure_Flack 0.04(4)
_refine_ls_extinction_method none
_refine_ls_goodness_of_fit_ref 1.039
_refine_ls_hydrogen_treatment mixed
_refine_ls_matrix_type full
_refine_ls_number_parameters 538
_refine_ls_number_reflns 4223
_refine_ls_number_restraints 429
_refine_ls_restrained_S_all 1.010
_refine_ls_R_factor_all 0.1149
_refine_ls_R_factor_gt 0.0649
_refine_ls_shift/su_max 0.002
_refine_ls_shift/su_mean 0.000
_refine_ls_structure_factor_coef Fsqd
_refine_ls_weighting_details 'calc w=1/[\s^2^(Fo^2^)+(0.0557P)^2^+11.2618P] where P=(Fo^2^+2Fc^2^)/3'
_refine_ls_weighting_scheme calc
_refine_ls_wR_factor_gt 0.1260
_refine_ls_wR_factor_ref 0.1502
_reflns_number_gt 2829
_reflns_number_total 4223
_reflns_threshold_expression >2sigma(I)
_cod_data_source_file c2nj40063d.txt
_cod_data_source_block jkvamith
_cod_original_cell_volume 2706.0(7)
_cod_original_sg_symbol_H-M 'P 21'
_cod_database_code 7052908

loop_
_symmetry_equiv_pos_as_xyz
'x, y, z'
'-x, y+1/2, -z'

loop_
_atom_site_label
_atom_site_type_symbol
_atom_site_fract_x
_atom_site_fract_y
_atom_site_fract_z
_atom_site_U_iso_or_equiv
_atom_site_adp_type
_atom_site_occupancy
_atom_site_symmetry_multiplicity
_atom_site_calc_flag
_atom_site_refinement_flags
Cu1 Cu 0.5086(4) 0.3148(4) 0.65443(19) 0.0495(13) Uani 1 1 d .
Cu2 Cu 0.4870(4) 0.4657(3) 0.7561(2) 0.0553(14) Uani 1 1 d .
Cu3 Cu 0.5048(3) 0.8156(3) 0.84187(17) 0.0301(11) Uani 1 1 d .
Cu4 Cu 0.4885(4) 0.9620(3) 0.7370(2) 0.0393(12) Uani 1 1 d .
Cu5 Cu 0.5345(4) 0.1760(3) 0.90672(19) 0.0358(12) Uani 1 1 d .
Cu6 Cu 0.4902(5) 0.6699(3) 0.5902(2) 0.0696(16) Uani 1 1 d D
Br1 Br 0.6708(3) 0.2231(3) 0.60096(16) 0.0452(10) Uani 1 1 d .
Br2 Br 0.3226(4) 0.4824(3) 0.83204(18) 0.0579(12) Uani 1 1 d .
Br3 Br 0.6626(3) 0.7195(2) 0.90805(15) 0.0340(9) Uani 1 1 d .
Br4 Br 0.3190(4) 0.9818(3) 0.65320(17) 0.0527(11) Uani 1 1 d .
Br5 Br 0.5145(3) 0.1908(2) 0.77201(15) 0.0355(10) Uani 1 1 d .
Br6 Br 0.6714(3) 0.3191(3) 0.95072(16) 0.0468(10) Uani 1 1 d .
Br7 Br 0.4837(3) 0.6945(3) 0.72152(16) 0.0373(10) Uani 1 1 d .
Br8 Br 0.6366(4) 0.7975(3) 0.55086(17) 0.0602(12) Uani 1 1 d .
O1 O 0.375(2) 0.4181(17) 0.6780(11) 0.061(7) Uani 1 1 d DU
C1 C 0.243(3) 0.371(3) 0.686(2) 0.085(10) Uani 1 1 d DU
H1A H 0.2225 0.3693 0.7323 0.102 Uiso 1 1 calc R
H1B H 0.1745 0.4103 0.6609 0.102 Uiso 1 1 calc R
C2 C 0.254(3) 0.264(3) 0.6602(18) 0.107(10) Uani 1 1 d DU
H2 H 0.2506 0.2109 0.6955 0.129 Uiso 1 1 calc R
C3 C 0.137(4) 0.255(4) 0.6110(19) 0.175(16) Uani 1 1 d DU
H3C H 0.1336 0.1852 0.5899 0.210 Uiso 1 1 calc R
H3D H 0.1378 0.3096 0.5773 0.210 Uiso 1 1 calc R
C4 C 0.024(3) 0.270(5) 0.656(3) 0.28(3) Uani 1 1 d DU
H4C H 0.0367 0.3354 0.6801 0.416 Uiso 1 1 calc R
H4D H 0.0233 0.2116 0.6870 0.416 Uiso 1 1 calc R
H4E H -0.0584 0.2719 0.6301 0.416 Uiso 1 1 calc R
N1 N 0.363(2) 0.242(2) 0.6170(12) 0.053(8) Uani 1 1 d DU
H1C H 0.3421 0.2652 0.5754 0.064 Uiso 1 1 calc R
H1D H 0.3793 0.1714 0.6155 0.064 Uiso 1 1 calc R
O2 O 0.620(2) 0.4229(16) 0.6921(11) 0.061(7) Uani 1 1 d DU
C5 C 0.742(3) 0.396(3) 0.7333(16) 0.087(9) Uani 1 1 d DU
H5C H 0.7313 0.3251 0.7518 0.105 Uiso 1 1 calc R
H5D H 0.8163 0.3934 0.7049 0.105 Uiso 1 1 calc R
C6 C 0.773(3) 0.471(2) 0.7880(14) 0.065(7) Uani 1 1 d DU
H6 H 0.8379 0.4400 0.8206 0.078 Uiso 1 1 calc R
C7 C 0.825(3) 0.576(2) 0.7616(16) 0.075(10) Uani 1 1 d DU
H7C H 0.7563 0.6059 0.7313 0.089 Uiso 1 1 calc R
H7D H 0.8383 0.6247 0.7985 0.089 Uiso 1 1 calc R
C8 C 0.953(3) 0.569(4) 0.726(2) 0.18(2) Uani 1 1 d DU
H8A H 1.0145 0.5227 0.7499 0.264 Uiso 1 1 calc R
H8B H 0.9913 0.6386 0.7229 0.264 Uiso 1 1 calc R
H8C H 0.9345 0.5411 0.6819 0.264 Uiso 1 1 calc R
N2 N 0.643(2) 0.489(2) 0.8184(12) 0.042(7) Uani 1 1 d DU
H2A H 0.6406 0.5564 0.8338 0.051 Uiso 1 1 calc R
H2B H 0.6373 0.4450 0.8534 0.051 Uiso 1 1 calc R
O3 O 0.3805(17) 0.9263(13) 0.8070(9) 0.026(5) Uani 1 1 d DU
C9 C 0.248(2) 0.877(2) 0.8022(12) 0.032(7) Uani 1 1 d DU
H9A H 0.2398 0.8312 0.7635 0.038 Uiso 1 1 calc R
H9B H 0.1802 0.9317 0.7977 0.038 Uiso 1 1 calc R
C10 C 0.232(2) 0.815(2) 0.8625(13) 0.043(7) Uani 1 1 d DU
H10 H 0.2298 0.8636 0.9004 0.052 Uiso 1 1 calc R
C11 C 0.099(3) 0.757(3) 0.8544(15) 0.064(9) Uani 1 1 d DU
H11A H 0.0285 0.8095 0.8481 0.077 Uiso 1 1 calc R
H11B H 0.0982 0.7134 0.8147 0.077 Uiso 1 1 calc R
C12 C 0.071(3) 0.688(3) 0.9128(16) 0.095(14) Uani 1 1 d DU
H12A H 0.1398 0.6351 0.9187 0.142 Uiso 1 1 calc R
H12B H -0.0134 0.6540 0.9051 0.142 Uiso 1 1 calc R
H12C H 0.0703 0.7313 0.9521 0.142 Uiso 1 1 calc R
N3 N 0.350(2) 0.7438(18) 0.8726(13) 0.049(7) Uani 1 1 d DU
H3A H 0.3360 0.6827 0.8498 0.059 Uiso 1 1 calc R
H3B H 0.3633 0.7277 0.9160 0.059 Uiso 1 1 calc R
O4 O 0.6170(19) 0.9167(14) 0.8053(9) 0.034(5) Uani 1 1 d DU
C13 C 0.739(2) 0.888(2) 0.7725(13) 0.042(7) Uani 1 1 d DU
H13A H 0.8139 0.8845 0.8050 0.050 Uiso 1 1 calc R
H13B H 0.7287 0.8192 0.7512 0.050 Uiso 1 1 calc R
C14 C 0.763(2) 0.970(2) 0.7227(13) 0.048(7) Uani 1 1 d DU
H14 H 0.7838 1.0379 0.7455 0.058 Uiso 1 1 calc R
C15 C 0.885(3) 0.933(3) 0.6887(17) 0.091(11) Uani 1 1 d DU
H15A H 0.9614 0.9305 0.7204 0.109 Uiso 1 1 calc R
H15B H 0.8702 0.8619 0.6710 0.109 Uiso 1 1 calc R
C16 C 0.912(4) 1.009(4) 0.633(2) 0.18(2) Uani 1 1 d DU
H16A H 0.8908 1.0801 0.6467 0.263 Uiso 1 1 calc R
H16B H 0.8574 0.9901 0.5945 0.263 Uiso 1 1 calc R
H16C H 1.0040 1.0050 0.6238 0.263 Uiso 1 1 calc R
N4 N 0.634(2) 0.981(2) 0.6832(10) 0.037(6) Uani 1 1 d DU
H4A H 0.6305 0.9321 0.6504 0.045 Uiso 1 1 calc R
H4B H 0.6295 1.0460 0.6643 0.045 Uiso 1 1 calc R
O5 O 0.4062(18) 0.0516(15) 0.9041(11) 0.042(6) Uani 1 1 d DU
H5 H 0.397(5) 0.003(17) 0.874(11) 0.064 Uiso 1 1 d D
C17 C 0.273(3) 0.091(2) 0.9182(16) 0.054(8) Uani 1 1 d DU
H17A H 0.2051 0.0472 0.8954 0.065 Uiso 1 1 calc R
H17B H 0.2606 0.0871 0.9655 0.065 Uiso 1 1 calc R
C18 C 0.259(2) 0.202(2) 0.8956(14) 0.048(7) Uani 1 1 d DU
H18 H 0.2581 0.2021 0.8471 0.057 Uiso 1 1 calc R
C19 C 0.130(3) 0.252(3) 0.9158(16) 0.074(10) Uani 1 1 d DU
H19A H 0.1159 0.2342 0.9617 0.089 Uiso 1 1 calc R
H19B H 0.1361 0.3286 0.9122 0.089 Uiso 1 1 calc R
C20 C 0.014(3) 0.213(4) 0.872(2) 0.152(19) Uani 1 1 d DU
H20A H 0.0176 0.2435 0.8289 0.228 Uiso 1 1 calc R
H20B H -0.0675 0.2329 0.8913 0.228 Uiso 1 1 calc R
H20C H 0.0182 0.1365 0.8689 0.228 Uiso 1 1 calc R
N5 N 0.384(2) 0.2524(18) 0.9219(12) 0.051(7) Uani 1 1 d DU
H5A H 0.3793 0.2618 0.9660 0.061 Uiso 1 1 calc R
H5B H 0.3903 0.3172 0.9032 0.061 Uiso 1 1 calc R
O6 O 0.575(2) 0.084(2) 1.0154(10) 0.094(8) Uani 1 1 d DU
H6A H 0.5102 0.0929 0.9856 0.140 Uiso 1 1 d D
C21 C 0.673(3) 0.001(3) 0.9978(19) 0.101(12) Uani 1 1 d DU
H21A H 0.7204 -0.0241 1.0378 0.121 Uiso 1 1 calc R
H21B H 0.6263 -0.0585 0.9767 0.121 Uiso 1 1 calc R
C22 C 0.767(3) 0.046(3) 0.9527(14) 0.080(9) Uani 1 1 d DU
H22 H 0.8045 0.1104 0.9738 0.096 Uiso 1 1 calc R
C23 C 0.882(3) -0.026(3) 0.9378(16) 0.093(11) Uani 1 1 d DU
H23A H 0.9238 0.0008 0.8990 0.112 Uiso 1 1 calc R
H23B H 0.8483 -0.0967 0.9274 0.112 Uiso 1 1 calc R
C24 C 0.986(4) -0.033(4) 0.995(2) 0.124(16) Uani 1 1 d DU
H24A H 1.0509 0.0222 0.9914 0.186 Uiso 1 1 calc R
H24B H 1.0299 -0.1014 0.9941 0.186 Uiso 1 1 calc R
H24C H 0.9441 -0.0259 1.0365 0.186 Uiso 1 1 calc R
N6 N 0.682(2) 0.0805(18) 0.8943(11) 0.050(7) Uani 1 1 d DU
H6B H 0.6481 0.0215 0.8742 0.060 Uiso 1 1 calc R
H6C H 0.7348 0.1119 0.8656 0.060 Uiso 1 1 calc R
O7 O 0.339(3) 0.5578(18) 0.5885(16) 0.146(12) Uani 1 1 d DU
H7 H 0.350(5) 0.507(4) 0.616(3) 0.218 Uiso 1 1 d D
C25 C 0.225(4) 0.620(3) 0.613(2) 0.150(13) Uani 1 1 d DU
H25A H 0.1463 0.5759 0.6162 0.180 Uiso 1 1 calc R
H25B H 0.2474 0.6531 0.6554 0.180 Uiso 1 1 calc R
C26 C 0.207(3) 0.699(2) 0.5597(18) 0.124(11) Uani 1 1 d DU
H26 H 0.1914 0.6666 0.5158 0.149 Uiso 1 1 calc R
C27 C 0.096(3) 0.770(3) 0.577(2) 0.164(16) Uani 1 1 d DU
H27A H 0.1224 0.8124 0.6159 0.197 Uiso 1 1 calc R
H27B H 0.0190 0.7278 0.5876 0.197 Uiso 1 1 calc R
C28 C 0.060(5) 0.842(4) 0.520(3) 0.23(3) Uani 1 1 d DU
H28A H -0.0223 0.8182 0.4978 0.342 Uiso 1 1 calc R
H28B H 0.1291 0.8402 0.4890 0.342 Uiso 1 1 calc R
H28C H 0.0489 0.9134 0.5355 0.342 Uiso 1 1 calc R
N7 N 0.334(3) 0.758(2) 0.5663(14) 0.089(10) Uani 1 1 d DU
H7A H 0.3274 0.8092 0.5975 0.106 Uiso 1 1 calc R
H7B H 0.3471 0.7914 0.5275 0.106 Uiso 1 1 calc R
O8 O 0.616(3) 0.561(2) 0.6001(13) 0.104(10) Uani 1 1 d DU
H8 H 0.667(11) 0.555(11) 0.635(2) 0.155 Uiso 1 1 d D
C29 C 0.688(4) 0.524(3) 0.547(2) 0.129(17) Uani 1 1 d DU
H29A H 0.6329 0.5281 0.5064 0.194 Uiso 1 1 calc R
H29B H 0.7145 0.4514 0.5546 0.194 Uiso 1 1 calc R
H29C H 0.7658 0.5673 0.5428 0.194 Uiso 1 1 calc R

loop_
_atom_site_aniso_label
_atom_site_aniso_U_11
_atom_site_aniso_U_22
_atom_site_aniso_U_33
_atom_site_aniso_U_23
_atom_site_aniso_U_13
_atom_site_aniso_U_12
Cu1 0.071(3) 0.035(3) 0.044(3) -0.001(3) 0.012(2) 0.003(3)
Cu2 0.078(4) 0.036(3) 0.053(3) -0.004(3) 0.010(3) 0.007(3)
Cu3 0.039(3) 0.017(2) 0.034(3) 0.008(2) 0.006(2) -0.001(2)
Cu4 0.052(3) 0.030(3) 0.036(3) -0.001(2) 0.003(2) -0.003(3)
Cu5 0.050(3) 0.020(2) 0.039(3) 0.000(2) 0.016(2) -0.004(2)
Cu6 0.135(5) 0.035(3) 0.042(3) -0.005(2) 0.028(3) -0.008(3)
Br1 0.063(3) 0.036(2) 0.036(2) 0.005(2) 0.0042(19) 0.008(2)
Br2 0.091(3) 0.025(2) 0.060(3) 0.007(2) 0.031(2) 0.007(2)
Br3 0.038(2) 0.026(2) 0.039(2) 0.0038(19) 0.0056(17) 0.0038(19)
Br4 0.082(3) 0.026(2) 0.048(3) 0.005(2) -0.013(2) -0.007(2)
Br5 0.054(2) 0.024(2) 0.029(2) -0.0002(18) 0.0010(18) -0.0014(19)
Br6 0.066(3) 0.037(2) 0.037(2) -0.007(2) -0.003(2) -0.001(2)
Br7 0.048(2) 0.032(2) 0.032(2) -0.0007(19) 0.0056(18) 0.0004(19)
Br8 0.093(3) 0.051(3) 0.037(2) -0.007(2) 0.014(2) -0.001(2)
O1 0.071(16) 0.054(15) 0.062(17) -0.002(13) 0.022(14) 0.018(12)
C1 0.070(19) 0.08(2) 0.11(2) -0.012(18) 0.029(18) 0.010(16)
C2 0.074(18) 0.104(18) 0.15(3) -0.06(2) 0.033(15) -0.007(17)
C3 0.071(18) 0.22(3) 0.24(4) -0.15(3) 0.00(2) 0.05(3)
C4 0.08(2) 0.31(6) 0.45(7) -0.22(6) 0.09(3) 0.00(4)
N1 0.056(16) 0.059(19) 0.043(18) 0.006(15) -0.013(13) 0.012(15)
O2 0.087(18) 0.035(14) 0.064(18) -0.012(12) 0.019(12) -0.006(13)
C5 0.09(2) 0.09(2) 0.08(2) -0.029(16) 0.007(15) 0.005(18)
C6 0.082(16) 0.056(17) 0.058(19) -0.007(14) 0.017(13) 0.017(16)
C7 0.08(2) 0.10(2) 0.05(2) -0.011(17) 0.039(17) -0.028(19)
C8 0.07(3) 0.31(5) 0.16(4) -0.11(4) 0.06(3) -0.11(3)
N2 0.060(13) 0.028(13) 0.039(13) 0.024(11) 0.005(11) -0.004(12)
O3 0.028(11) 0.026(12) 0.023(13) -0.008(9) 0.004(10) 0.019(8)
C9 0.032(12) 0.028(13) 0.035(13) -0.027(10) 0.002(12) 0.002(10)
C10 0.049(14) 0.036(16) 0.046(15) -0.018(13) 0.019(15) 0.002(10)
C11 0.050(14) 0.08(2) 0.06(2) 0.012(16) 0.010(18) -0.006(14)
C12 0.04(2) 0.12(3) 0.12(3) 0.09(3) -0.01(2) 0.00(2)
N3 0.049(14) 0.036(17) 0.062(19) -0.001(13) -0.001(15) -0.012(11)
O4 0.055(14) 0.025(12) 0.022(13) 0.008(10) -0.006(10) 0.002(11)
C13 0.031(17) 0.061(19) 0.032(18) 0.020(13) -0.002(11) -0.012(15)
C14 0.063(15) 0.036(16) 0.048(18) 0.027(14) 0.012(10) 0.033(16)
C15 0.077(18) 0.11(3) 0.09(3) 0.045(19) 0.058(16) 0.02(2)
C16 0.17(4) 0.20(5) 0.17(5) 0.11(3) 0.10(3) 0.00(4)
N4 0.062(15) 0.028(15) 0.023(15) -0.002(13) 0.012(12) -0.003(15)
O5 0.050(13) 0.036(14) 0.042(16) -0.002(12) 0.006(12) -0.020(10)
C17 0.068(17) 0.048(14) 0.05(2) 0.007(16) 0.025(18) 0.006(13)
C18 0.064(15) 0.052(15) 0.030(17) -0.002(15) 0.028(14) 0.008(12)
C19 0.089(17) 0.07(2) 0.07(2) -0.013(19) 0.049(18) 0.024(16)
C20 0.052(18) 0.20(5) 0.21(5) -0.05(4) 0.03(3) 0.01(3)
N5 0.089(17) 0.036(16) 0.027(16) 0.008(13) -0.004(15) 0.014(12)
O6 0.12(2) 0.071(18) 0.09(2) -0.014(16) -0.024(15) 0.031(15)
C21 0.15(3) 0.06(2) 0.10(2) 0.04(2) 0.009(19) 0.050(18)
C22 0.13(2) 0.046(19) 0.065(19) 0.010(17) -0.016(13) 0.040(15)
C23 0.12(2) 0.05(2) 0.11(3) 0.00(2) -0.017(16) 0.036(18)
C24 0.11(3) 0.12(3) 0.14(4) 0.04(3) -0.02(2) 0.03(3)
N6 0.078(15) 0.033(13) 0.038(13) -0.021(11) -0.007(11) 0.019(12)
O7 0.23(3) 0.040(19) 0.17(3) 0.005(19) 0.03(2) -0.051(16)
C25 0.16(3) 0.10(3) 0.18(3) 0.02(2) 0.01(3) -0.057(19)
C26 0.15(3) 0.08(2) 0.14(3) -0.01(2) 0.04(2) -0.034(15)
C27 0.16(3) 0.14(3) 0.20(4) -0.01(3) 0.05(3) 0.00(2)
C28 0.20(5) 0.20(6) 0.29(6) 0.07(4) 0.07(5) 0.04(4)
N7 0.14(2) 0.040(19) 0.08(2) -0.010(16) 0.00(2) -0.013(16)
O8 0.156(18) 0.082(16) 0.076(16) 0.005(14) 0.031(14) 0.028(15)
C29 0.20(4) 0.08(3) 0.11(4) 0.01(3) 0.09(3) 0.01(3)

loop_
_atom_type_symbol
_atom_type_description
_atom_type_scat_dispersion_real
_atom_type_scat_dispersion_imag
_atom_type_scat_source
C C 0.0033 0.0016 'International Tables Vol C Tables 4.2.6.8 and 6.1.1.4'
H H 0.0000 0.0000 'International Tables Vol C Tables 4.2.6.8 and 6.1.1.4'
N N 0.0061 0.0033 'International Tables Vol C Tables 4.2.6.8 and 6.1.1.4'
O O 0.0106 0.0060 'International Tables Vol C Tables 4.2.6.8 and 6.1.1.4'
Cu Cu 0.3201 1.2651 'International Tables Vol C Tables 4.2.6.8 and 6.1.1.4'
Br Br -0.2901 2.4595 'International Tables Vol C Tables 4.2.6.8 and 6.1.1.4'

loop_
_geom_angle_atom_site_label_1
_geom_angle_atom_site_label_2
_geom_angle_atom_site_label_3
_geom_angle
N1 Cu1 O2 162.7(10)
N1 Cu1 O1 83.5(10)
O2 Cu1 O1 79.8(10)
N1 Cu1 Br1 97.3(8)
O2 Cu1 Br1 97.4(7)
O1 Cu1 Br1 163.9(7)
N1 Cu1 Cu2 122.5(8)
O2 Cu1 Cu2 44.8(7)
O1 Cu1 Cu2 44.6(7)
Br1 Cu1 Cu2 139.6(2)
N1 Cu1 Br5 92.7(8)
O2 Cu1 Br5 94.3(7)
O1 Cu1 Br5 98.2(7)
Br1 Cu1 Br5 97.75(18)
Cu2 Cu1 Br5 76.03(14)
N2 Cu2 O1 161.4(10)
N2 Cu2 O2 85.1(10)
O1 Cu2 O2 76.8(9)
N2 Cu2 Br2 97.9(7)
O1 Cu2 Br2 99.1(7)
O2 Cu2 Br2 169.4(6)
N2 Cu2 Cu1 118.2(7)
O1 Cu2 Cu1 43.8(6)
O2 Cu2 Cu1 42.2(6)
Br2 Cu2 Cu1 128.9(2)
O4 Cu3 N3 162.8(9)
O4 Cu3 O3 76.5(8)
N3 Cu3 O3 86.4(8)
O4 Cu3 Br3 99.7(6)
N3 Cu3 Br3 96.3(7)
O3 Cu3 Br3 163.5(5)
O4 Cu3 Cu4 43.1(6)
N3 Cu3 Cu4 122.4(7)
O3 Cu3 Cu4 42.2(5)
Br3 Cu3 Cu4 140.80(18)
O3 Cu4 N4 163.8(9)
O3 Cu4 O4 77.6(8)
N4 Cu4 O4 86.3(9)
O3 Cu4 Br4 98.0(5)
N4 Cu4 Br4 97.4(6)
O4 Cu4 Br4 168.7(6)
O3 Cu4 Cu3 44.7(5)
N4 Cu4 Cu3 120.2(7)
O4 Cu4 Cu3 42.0(6)
Br4 Cu4 Cu3 128.5(2)
N5 Cu5 N6 173.0(11)
N5 Cu5 O5 82.9(9)
N6 Cu5 O5 90.6(9)
N5 Cu5 Br6 90.5(7)
N6 Cu5 Br6 94.9(7)
O5 Cu5 Br6 159.6(6)
N5 Cu5 Br5 96.7(7)
N6 Cu5 Br5 85.8(7)
O5 Cu5 Br5 90.9(6)
Br6 Cu5 Br5 109.02(17)
N5 Cu5 H6A 90.0
N6 Cu5 H6A 84.6
O5 Cu5 H6A 59.6
Br6 Cu5 H6A 101.4
Br5 Cu5 H6A 148.8
O8 Cu6 N7 166.0(12)
O8 Cu6 O7 89.8(12)
N7 Cu6 O7 78.8(11)
O8 Cu6 Br8 95.8(9)
N7 Cu6 Br8 92.2(8)
O7 Cu6 Br8 159.0(9)
O8 Cu6 Br7 92.0(8)
N7 Cu6 Br7 96.5(9)
O7 Cu6 Br7 92.0(9)
Br8 Cu6 Br7 107.9(2)
Cu5 Br5 Cu1 150.47(16)
C1 O1 Cu1 113.3(18)
C1 O1 Cu2 121(2)
Cu1 O1 Cu2 91.6(10)
C2 C1 O1 104(3)
C2 C1 H1A 110.9
O1 C1 H1A 110.9
C2 C1 H1B 110.9
O1 C1 H1B 110.9
H1A C1 H1B 108.9
C1 C2 N1 118(3)
C1 C2 C3 104(3)
N1 C2 C3 100(3)
C1 C2 H2 111.4
N1 C2 H2 111.4
C3 C2 H2 111.4
C2 C3 C4 100(2)
C2 C3 H3C 111.7
C4 C3 H3C 111.7
C2 C3 H3D 111.7
C4 C3 H3D 111.7
H3C C3 H3D 109.5
C3 C4 H4C 109.5
C3 C4 H4D 109.5
H4C C4 H4D 109.5
C3 C4 H4E 109.5
H4C C4 H4E 109.5
H4D C4 H4E 109.5
C2 N1 Cu1 105.2(19)
C2 N1 H1C 110.7
Cu1 N1 H1C 110.7
C2 N1 H1D 110.7
Cu1 N1 H1D 110.7
H1C N1 H1D 108.8
C5 O2 Cu1 120.7(19)
C5 O2 Cu2 105(2)
Cu1 O2 Cu2 93.0(10)
C6 C5 O2 114(3)
C6 C5 H5C 108.8
O2 C5 H5C 108.8
C6 C5 H5D 108.8
O2 C5 H5D 108.8
H5C C5 H5D 107.7
C5 C6 N2 104(3)
C5 C6 C7 111(3)
N2 C6 C7 110(2)
C5 C6 H6 110.6
N2 C6 H6 110.6
C7 C6 H6 110.6
C8 C7 C6 116(3)
C8 C7 H7C 108.3
C6 C7 H7C 108.3
C8 C7 H7D 108.3
C6 C7 H7D 108.3
H7C C7 H7D 107.4
C7 C8 H8A 109.5
C7 C8 H8B 109.5
H8A C8 H8B 109.5
C7 C8 H8C 109.5
H8A C8 H8C 109.5
H8B C8 H8C 109.5
C6 N2 Cu2 113.6(19)
C6 N2 H2A 108.9
Cu2 N2 H2A 108.9
C6 N2 H2B 108.9
Cu2 N2 H2B 108.9
H2A N2 H2B 107.7
C9 O3 Cu4 127.6(15)
C9 O3 Cu3 106.3(14)
Cu4 O3 Cu3 93.1(7)
O3 C9 C10 108(2)
O3 C9 H9A 110.0
C10 C9 H9A 110.0
O3 C9 H9B 110.0
C10 C9 H9B 110.0
H9A C9 H9B 108.4
C9 C10 N3 108(2)
C9 C10 C11 108(2)
N3 C10 C11 115(2)
C9 C10 H10 108.8
N3 C10 H10 108.8
C11 C10 H10 108.8
C12 C11 C10 113(2)
C12 C11 H11A 109.0
C10 C11 H11A 109.0
C12 C11 H11B 109.0
C10 C11 H11B 109.0
H11A C11 H11B 107.8
C11 C12 H12A 109.5
C11 C12 H12B 109.5
H12A C12 H12B 109.5
C11 C12 H12C 109.5
H12A C12 H12C 109.5
H12B C12 H12C 109.5
C10 N3 Cu3 109.1(16)
C10 N3 H3A 109.9
Cu3 N3 H3A 109.9
C10 N3 H3B 109.9
Cu3 N3 H3B 109.9
H3A N3 H3B 108.3
C13 O4 Cu3 123.2(15)
C13 O4 Cu4 107.2(15)
Cu3 O4 Cu4 94.9(9)
C14 C13 O4 108(2)
C14 C13 H13A 110.1
O4 C13 H13A 110.1
C14 C13 H13B 110.1
O4 C13 H13B 110.1
H13A C13 H13B 108.4
C13 C14 N4 105(2)
C13 C14 C15 105(2)
N4 C14 C15 119(3)
C13 C14 H14 109.1
N4 C14 H14 109.1
C15 C14 H14 109.1
C16 C15 C14 109(3)
C16 C15 H15A 109.9
C14 C15 H15A 109.9
C16 C15 H15B 109.9
C14 C15 H15B 109.9
H15A C15 H15B 108.3
C15 C16 H16A 109.5
C15 C16 H16B 109.5
H16A C16 H16B 109.5
C15 C16 H16C 109.5
H16A C16 H16C 109.5
H16B C16 H16C 109.5
C14 N4 Cu4 111.2(16)
C14 N4 H4A 109.4
Cu4 N4 H4A 109.4
C14 N4 H4B 109.4
Cu4 N4 H4B 109.4
H4A N4 H4B 108.0
C17 O5 Cu5 108.8(16)
C17 O5 H5 108(3)
Cu5 O5 H5 127(10)
C18 C17 O5 109(2)
C18 C17 H17A 109.8
O5 C17 H17A 109.8
C18 C17 H17B 109.8
O5 C17 H17B 109.8
H17A C17 H17B 108.2
C17 C18 N5 103(2)
C17 C18 C19 112(2)
N5 C18 C19 117(2)
C17 C18 H18 108.1
N5 C18 H18 108.1
C19 C18 H18 108.1
C20 C19 C18 111(3)
C20 C19 H19A 109.5
C18 C19 H19A 109.5
C20 C19 H19B 109.5
C18 C19 H19B 109.5
H19A C19 H19B 108.1
C19 C20 H20A 109.5
C19 C20 H20B 109.5
H20A C20 H20B 109.5
C19 C20 H20C 109.5
H20A C20 H20C 109.5
H20B C20 H20C 109.5
C18 N5 Cu5 114.2(16)
C18 N5 H5A 108.7
Cu5 N5 H5A 108.7
C18 N5 H5B 108.7
Cu5 N5 H5B 108.7
H5A N5 H5B 107.6
C21 O6 H6A 113.8
C22 C21 O6 110(3)
C22 C21 H21A 109.7
O6 C21 H21A 109.7
C22 C21 H21B 109.7
O6 C21 H21B 109.7
H21A C21 H21B 108.2
C21 C22 N6 104(3)
C21 C22 C23 115(3)
N6 C22 C23 116(2)
C21 C22 H22 107.2
N6 C22 H22 107.2
C23 C22 H22 107.2
C22 C23 C24 113(3)
C22 C23 H23A 109.0
C24 C23 H23A 109.0
C22 C23 H23B 109.0
C24 C23 H23B 109.0
H23A C23 H23B 107.8
C23 C24 H24A 109.5
C23 C24 H24B 109.5
H24A C24 H24B 109.5
C23 C24 H24C 109.5
H24A C24 H24C 109.5
H24B C24 H24C 109.5
C22 N6 Cu5 119.4(17)
C22 N6 H6B 107.5
Cu5 N6 H6B 107.5
C22 N6 H6C 107.5
Cu5 N6 H6C 107.5
H6B N6 H6C 107.0
C25 O7 Cu6 103(2)
C25 O7 H7 104(2)
Cu6 O7 H7 115(5)
C26 C25 O7 100(2)
C26 C25 H25A 111.7
O7 C25 H25A 111.7
C26 C25 H25B 111.7
O7 C25 H25B 111.7
H25A C25 H25B 109.5
C25 C26 N7 102(2)
C25 C26 C27 107(2)
N7 C26 C27 110(2)
C25 C26 H26 112.5
N7 C26 H26 112.5
C27 C26 H26 112.5
C26 C27 C28 109(3)
C26 C27 H27A 109.8
C28 C27 H27A 109.8
C26 C27 H27B 109.8
C28 C27 H27B 109.8
H27A C27 H27B 108.3
C27 C28 H28A 109.5
C27 C28 H28B 109.5
H28A C28 H28B 109.5
C27 C28 H28C 109.5
H28A C28 H28C 109.5
H28B C28 H28C 109.5
C26 N7 Cu6 114.4(17)
C26 N7 H7A 108.6
Cu6 N7 H7A 108.6
C26 N7 H7B 108.6
Cu6 N7 H7B 108.6
H7A N7 H7B 107.6
C29 O8 Cu6 122(3)
C29 O8 H8 108(4)
Cu6 O8 H8 121(5)
O8 C29 H29A 109.5
O8 C29 H29B 109.5
H29A C29 H29B 109.5
O8 C29 H29C 109.5
H29A C29 H29C 109.5
H29B C29 H29C 109.5

loop_
_geom_bond_atom_site_label_1
_geom_bond_atom_site_label_2
_geom_bond_distance
Cu1 N1 1.89(2)
Cu1 O2 1.93(2)
Cu1 O1 1.99(2)
Cu1 Br1 2.362(5)
Cu1 Cu2 2.869(6)
Cu1 Br5 2.894(5)
Cu2 N2 2.01(2)
Cu2 O1 2.02(2)
Cu2 O2 2.02(2)
Cu2 Br2 2.375(6)
Cu3 O4 1.92(2)
Cu3 N3 1.97(2)
Cu3 O3 2.012(17)
Cu3 Br3 2.398(4)
Cu3 Cu4 2.857(5)
Cu4 O3 1.923(19)
Cu4 N4 1.93(2)
Cu4 O4 1.960(18)
Cu4 Br4 2.394(5)
Cu5 N5 1.87(2)
Cu5 N6 1.97(2)
Cu5 O5 2.067(18)
Cu5 Br6 2.454(5)
Cu5 Br5 2.776(5)
Cu5 H6A 1.9688
Cu6 O8 1.91(3)
Cu6 N7 2.00(3)
Cu6 O7 2.11(3)
Cu6 Br8 2.394(6)
Cu6 Br7 2.727(5)
O1 C1 1.503(19)
C1 C2 1.47(2)
C1 H1A 0.9900
C1 H1B 0.9900
C2 N1 1.492(19)
C2 C3 1.532(15)
C2 H2 1.0000
C3 C4 1.537(16)
C3 H3C 0.9900
C3 H3D 0.9900
C4 H4C 0.9800
C4 H4D 0.9800
C4 H4E 0.9800
N1 H1C 0.9200
N1 H1D 0.9200
O2 C5 1.514(19)
C5 C6 1.51(2)
C5 H5C 0.9900
C5 H5D 0.9900
C6 N2 1.525(18)
C6 C7 1.55(2)
C6 H6 1.0000
C7 C8 1.55(2)
C7 H7C 0.9900
C7 H7D 0.9900
C8 H8A 0.9800
C8 H8B 0.9800
C8 H8C 0.9800
N2 H2A 0.9200
N2 H2B 0.9200
O3 C9 1.495(18)
C9 C10 1.49(2)
C9 H9A 0.9900
C9 H9B 0.9900
C10 N3 1.520(18)
C10 C11 1.553(19)
C10 H10 1.0000
C11 C12 1.53(2)
C11 H11A 0.9900
C11 H11B 0.9900
C12 H12A 0.9800
C12 H12B 0.9800
C12 H12C 0.9800
N3 H3A 0.9200
N3 H3B 0.9200
O4 C13 1.503(19)
C13 C14 1.50(2)
C13 H13A 0.9900
C13 H13B 0.9900
C14 N4 1.520(18)
C14 C15 1.55(2)
C14 H14 1.0000
C15 C16 1.53(2)
C15 H15A 0.9900
C15 H15B 0.9900
C16 H16A 0.9800
C16 H16B 0.9800
C16 H16C 0.9800
N4 H4A 0.9200
N4 H4B 0.9200
O5 C17 1.505(19)
O5 H5 0.871(10)
C17 C18 1.50(2)
C17 H17A 0.9900
C17 H17B 0.9900
C18 N5 1.512(18)
C18 C19 1.547(19)
C18 H18 1.0000
C19 C20 1.53(2)
C19 H19A 0.9900
C19 H19B 0.9900
C20 H20A 0.9800
C20 H20B 0.9800
C20 H20C 0.9800
N5 H5A 0.9200
N5 H5B 0.9200
O6 C21 1.519(19)
O6 H6A 0.8834
C21 C22 1.49(2)
C21 H21A 0.9900
C21 H21B 0.9900
C22 N6 1.512(18)
C22 C23 1.55(2)
C22 H22 1.0000
C23 C24 1.55(2)
C23 H23A 0.9900
C23 H23B 0.9900
C24 H24A 0.9800
C24 H24B 0.9800
C24 H24C 0.9800
N6 H6B 0.9200
N6 H6C 0.9200
O7 C25 1.53(2)
O7 H7 0.869(10)
C25 C26 1.50(2)
C25 H25A 0.9900
C25 H25B 0.9900
C26 N7 1.512(19)
C26 C27 1.519(16)
C26 H26 1.0000
C27 C28 1.526(16)
C27 H27A 0.9900
C27 H27B 0.9900
C28 H28A 0.9800
C28 H28B 0.9800
C28 H28C 0.9800
N7 H7A 0.9200
N7 H7B 0.9200
O8 C29 1.44(4)
O8 H8 0.872(10)
C29 H29A 0.9800
C29 H29B 0.9800
C29 H29C 0.9800

loop_
_geom_hbond_atom_site_label_D
_geom_hbond_atom_site_label_H
_geom_hbond_atom_site_label_A
_geom_hbond_distance_DH
_geom_hbond_distance_HA
_geom_hbond_distance_DA
_geom_hbond_angle_DHA
_geom_hbond_site_symmetry_A
N1 H1C Br8 0.92 2.65 3.53(2) 159.2 2_646
N1 H1D Br4 0.92 2.64 3.45(3) 148.0 1_545
N2 H2A Br3 0.92 2.59 3.48(3) 163.0 .
N2 H2B Br6 0.92 2.58 3.49(2) 168.6 .
N3 H3A Br2 0.92 2.60 3.46(2) 156.8 .
N3 H3B Br6 0.92 3.02 3.78(3) 140.9 2_657
N4 H4A Br8 0.92 2.68 3.60(2) 175.1 .
N4 H4B Br1 0.92 2.66 3.56(3) 166.6 1_565
N5 H5A Br3 0.92 2.71 3.59(3) 159.8 2_647
N5 H5B Br2 0.92 2.65 3.52(2) 158.6 .
N7 H7A Br4 0.92 2.50 3.38(3) 162.5 .
N7 H7B Br1 0.92 2.78 3.47(3) 132.5 2_656
N3 H3B O6 0.92 2.39 3.15(3) 140.2 2_657
O5 H5 O3 0.871(10) 1.70(6) 2.57(3) 170(32) 1_545
O8 H8 O2 0.872(10) 2.13(16) 2.59(4) 112(15) .
O7 H7 O1 0.869(10) 1.72(4) 2.58(3) 174(8) .
O8 H8 O2 0.872(10) 2.13(16) 2.59(4) 112(15) .
